data_2209881
loop_
_publ_author_name
'Rakovsk\'y, Erik'
'Gyepes, Robert'

_publ_section_title
;
 Butane-1,4-diammonium dihydrogendecavanadate(V)
;
_journal_coeditor_code HK2073
_journal_issue 8
_journal_name_full 'Acta Crystallographica Section E'
_journal_page_first m1820
_journal_page_last m1822
_journal_paper_doi 10.1107/S1600536806026249
_journal_volume 62
_journal_year 2006
_chemical_formula_iupac '(C4 H14 N2)2 H2 V10 O28'
_chemical_formula_moiety 'H2 O28 V10, 2(C4 H14 N2)'
_chemical_formula_sum 'C8 H30 N4 O28 V10'
_chemical_formula_weight 1139.76
_chemical_name_systematic
;
1,4-butanediamminium dihydrogendecavanadate
;
_space_group_IT_number 61
_symmetry_cell_setting orthorhombic
_symmetry_space_group_name_Hall '-P 2ac 2ab'
_symmetry_space_group_name_H-M 'P b c a'
_atom_sites_solution_hydrogens geom
_atom_sites_solution_primary direct
_atom_sites_solution_secondary difmap
_audit_creation_method SHELXL-97
_cell_angle_alpha 90.00
_cell_angle_beta 90.00
_cell_angle_gamma 90.00
_cell_formula_units_Z 4
_cell_length_a 10.22680(10)
_cell_length_b 16.7196(2)
_cell_length_c 18.2311(2)
_cell_measurement_reflns_used 32381
_cell_measurement_temperature 150(2)
_cell_measurement_theta_max 30.03
_cell_measurement_theta_min 1.00
_cell_volume 3117.30(6)
_computing_cell_refinement 'COLLECT and DENZO'
_computing_data_collection 'COLLECT (Hooft, 1998) and DENZO (Otwinowski & Minor, 1997)'
_computing_data_reduction 'COLLECT and DENZO'
_computing_molecular_graphics 'PLATON (Spek, 2003)'
_computing_publication_material
;
publCIF (Westrip, 2006)
;
_computing_structure_refinement 'SHELXL97 (Sheldrick, 1997)'
_computing_structure_solution 'SIR97 (Altomare et al., 1999)'
_diffrn_ambient_temperature 150(2)
_diffrn_detector_area_resol_mean 9.091
_diffrn_measured_fraction_theta_full 0.996
_diffrn_measured_fraction_theta_max 0.996
_diffrn_measurement_device_type 'Enraf-Nonius KappaCCD \k-axis'
_diffrn_measurement_method '\w-scans to fill Ewald sphere'
_diffrn_radiation_monochromator graphite
_diffrn_radiation_source 'fine-focus sealed tube'
_diffrn_radiation_type MoK\a
_diffrn_radiation_wavelength 0.71070
_diffrn_reflns_av_R_equivalents 0.092
_diffrn_reflns_av_sigmaI/netI 0.0175
_diffrn_reflns_limit_h_max 14
_diffrn_reflns_limit_h_min 0
_diffrn_reflns_limit_k_max 23
_diffrn_reflns_limit_k_min 0
_diffrn_reflns_limit_l_max 25
_diffrn_reflns_limit_l_min 0
_diffrn_reflns_number 59189
_diffrn_reflns_theta_full 30.03
_diffrn_reflns_theta_max 30.03
_diffrn_reflns_theta_min 3.23
_exptl_absorpt_coefficient_mu 2.964
_exptl_absorpt_correction_T_max 0.742
_exptl_absorpt_correction_T_min 0.423
_exptl_absorpt_correction_type analytical
_exptl_absorpt_process_details
;
PLATON (Spek, 2003), analytical numeric absorption correction using a
multifaceted crystal model based on de Meulenaer Tompa (1965).
;
_exptl_crystal_colour yellow
_exptl_crystal_density_diffrn 2.429
_exptl_crystal_density_method 'not measured'
_exptl_crystal_description prism
_exptl_crystal_F_000 2240
_exptl_crystal_size_max 0.30
_exptl_crystal_size_mid 0.28
_exptl_crystal_size_min 0.10
_refine_diff_density_max 0.390
_refine_diff_density_min -0.374
_refine_ls_abs_structure_details
;
?
;
_refine_ls_extinction_coef 0.00128(13)
_refine_ls_extinction_expression Fc^*^=kFc[1+0.001xFc^2^\l^3^/sin(2\q)]^-1/4^
_refine_ls_extinction_method SHELXL
_refine_ls_goodness_of_fit_ref 1.230
_refine_ls_hydrogen_treatment mixed
_refine_ls_matrix_type full
_refine_ls_number_parameters 232
_refine_ls_number_reflns 4555
_refine_ls_number_restraints 0
_refine_ls_restrained_S_all 1.230
_refine_ls_R_factor_all 0.0236
_refine_ls_R_factor_gt 0.0212
_refine_ls_shift/su_max 0.001
_refine_ls_shift/su_mean 0.000
_refine_ls_structure_factor_coef Fsqd
_refine_ls_weighting_details 'calc w=1/[\s^2^(Fo^2^)+(0.0180P)^2^+3.0702P] where P=(Fo^2^+2Fc^2^)/3'
_refine_ls_weighting_scheme calc
_refine_ls_wR_factor_gt 0.0541
_refine_ls_wR_factor_ref 0.0563
_reflns_number_gt 4375
_reflns_number_total 4555
_reflns_threshold_expression I>2\s(I)
_cod_data_source_file hk2073.cif
_cod_data_source_block I
_cod_database_code 2209881
_cod_database_fobs_code 2209881

loop_
_symmetry_equiv_pos_as_xyz
'x, y, z'
'-x+1/2, -y, z+1/2'
'x+1/2, -y+1/2, -z'
'-x, y+1/2, -z+1/2'
'-x, -y, -z'
'x-1/2, y, -z-1/2'
'-x-1/2, y-1/2, z'
'x, -y-1/2, z-1/2'

loop_
_atom_site_type_symbol
_atom_site_label
_atom_site_fract_x
_atom_site_fract_y
_atom_site_fract_z
_atom_site_U_iso_or_equiv
_atom_site_adp_type
_atom_site_calc_flag
_atom_site_refinement_flags
_atom_site_occupancy
N N1 0.48514(14) 0.35583(8) 0.18008(7) 0.0142(3) Uani d . 1
H H1A 0.4100 0.3614 0.1539 0.021 Uiso calc R 1
H H1B 0.5540 0.3728 0.1526 0.021 Uiso calc R 1
H H1C 0.4800 0.3856 0.2218 0.021 Uiso calc R 1
C C2 0.50390(16) 0.26993(10) 0.19972(9) 0.0157(3) Uani d . 1
H H2A 0.5881 0.2633 0.2258 0.019 Uiso calc R 1
H H2B 0.5069 0.2372 0.1545 0.019 Uiso calc R 1
C C3 0.39266(15) 0.24128(9) 0.24837(9) 0.0139(3) Uani d . 1
H H3A 0.3085 0.2522 0.2234 0.017 Uiso calc R 1
H H3B 0.3937 0.2722 0.2947 0.017 Uiso calc R 1
C C4 0.40069(17) 0.15207(10) 0.26649(9) 0.0169(3) Uani d . 1
H H4A 0.3195 0.1366 0.2924 0.020 Uiso calc R 1
H H4B 0.4032 0.1218 0.2198 0.020 Uiso calc R 1
C C5 0.51665(18) 0.12628(10) 0.31295(10) 0.0192(3) Uani d . 1
H H5A 0.5310 0.0681 0.3068 0.023 Uiso calc R 1
H H5B 0.5962 0.1544 0.2959 0.023 Uiso calc R 1
N N6 0.49438(13) 0.14448(8) 0.39232(8) 0.0135(3) Uani d . 1
H H6A 0.4786 0.1977 0.3979 0.020 Uiso calc R 1
H H6B 0.5666 0.1307 0.4186 0.020 Uiso calc R 1
H H6C 0.4244 0.1161 0.4088 0.020 Uiso calc R 1
V V1 0.31278(2) 0.334615(15) 0.461549(14) 0.01013(6) Uani d . 1
V V2 0.30078(3) 0.473143(15) 0.350252(14) 0.01023(7) Uani d . 1
V V3 0.56972(2) 0.396026(15) 0.388983(14) 0.00908(6) Uani d . 1
V V4 0.50658(2) 0.568692(14) 0.436648(13) 0.00785(6) Uani d . 1
V V5 0.77021(2) 0.494385(16) 0.487300(14) 0.00965(6) Uani d . 1
O O1 0.19362(10) 0.40246(7) 0.51538(6) 0.0122(2) Uani d . 1
O O2 0.58476(11) 0.65697(7) 0.44252(6) 0.0115(2) Uani d . 1
O O3 0.24626(12) 0.24798(7) 0.47064(7) 0.0174(2) Uani d . 1
O O4 0.24288(11) 0.37318(6) 0.37677(6) 0.0117(2) Uani d . 1
O O5 0.46855(11) 0.30955(6) 0.41925(6) 0.0109(2) Uani d . 1
O O6 0.23025(12) 0.48715(7) 0.27361(7) 0.0182(2) Uani d . 1
O O7 0.46435(11) 0.42647(6) 0.31780(6) 0.0113(2) Uani d . 1
O O8 0.64380(10) 0.39533(6) 0.49615(6) 0.0089(2) Uani d . 1
O O9 0.41364(11) 0.57258(6) 0.36031(6) 0.0113(2) Uani d . 1
O O10 0.41753(10) 0.45880(6) 0.46008(6) 0.00841(19) Uani d . 1
O O11 0.69027(11) 0.35162(7) 0.34986(7) 0.0159(2) Uani d . 1
O O12 0.64297(10) 0.50302(6) 0.40476(6) 0.0097(2) Uani d . 1
O O13 0.80903(10) 0.47667(7) 0.58406(6) 0.0119(2) Uani d . 1
O O14 0.88803(11) 0.45033(8) 0.44546(7) 0.0176(2) Uani d . 1
H H8 0.678(2) 0.3527(16) 0.5083(13) 0.026 Uiso d . 1

loop_
_atom_site_aniso_label
_atom_site_aniso_U_11
_atom_site_aniso_U_22
_atom_site_aniso_U_33
_atom_site_aniso_U_12
_atom_site_aniso_U_13
_atom_site_aniso_U_23
N1 0.0154(6) 0.0160(6) 0.0113(6) -0.0022(5) 0.0005(5) 0.0012(5)
C2 0.0156(7) 0.0143(7) 0.0170(7) -0.0007(6) 0.0031(6) -0.0008(6)
C3 0.0130(7) 0.0155(7) 0.0131(7) 0.0007(6) 0.0010(5) 0.0025(6)
C4 0.0217(8) 0.0148(7) 0.0141(7) -0.0026(6) 0.0000(6) -0.0001(6)
C5 0.0216(8) 0.0165(8) 0.0196(8) 0.0067(6) 0.0066(6) 0.0027(6)
N6 0.0120(6) 0.0112(6) 0.0171(6) -0.0002(5) -0.0026(5) 0.0018(5)
V1 0.01050(12) 0.00739(12) 0.01248(13) -0.00232(9) -0.00018(9) 0.00007(9)
V2 0.01091(12) 0.00934(12) 0.01043(12) 0.00056(9) -0.00260(9) -0.00061(9)
V3 0.00880(12) 0.00900(12) 0.00943(12) 0.00056(8) 0.00059(8) -0.00173(9)
V4 0.00894(11) 0.00665(12) 0.00797(12) -0.00034(8) 0.00014(8) 0.00110(8)
V5 0.00670(12) 0.01013(12) 0.01211(13) -0.00021(9) 0.00073(9) -0.00139(9)
O1 0.0093(5) 0.0124(5) 0.0148(5) -0.0024(4) 0.0019(4) -0.0011(4)
O2 0.0136(5) 0.0096(5) 0.0115(5) -0.0015(4) -0.0002(4) 0.0018(4)
O3 0.0193(6) 0.0116(5) 0.0214(6) -0.0053(5) -0.0006(5) 0.0012(5)
O4 0.0106(5) 0.0107(5) 0.0139(5) -0.0008(4) -0.0021(4) -0.0012(4)
O5 0.0121(5) 0.0078(5) 0.0129(5) 0.0000(4) -0.0011(4) -0.0010(4)
O6 0.0225(6) 0.0164(6) 0.0156(6) 0.0025(5) -0.0074(5) -0.0018(4)
O7 0.0130(5) 0.0108(5) 0.0101(5) -0.0002(4) 0.0005(4) -0.0010(4)
O8 0.0088(5) 0.0067(5) 0.0111(5) 0.0015(4) -0.0006(4) 0.0002(4)
O9 0.0138(5) 0.0095(5) 0.0107(5) 0.0001(4) -0.0008(4) 0.0015(4)
O10 0.0084(4) 0.0077(5) 0.0092(5) -0.0005(4) 0.0003(4) 0.0004(4)
O11 0.0141(5) 0.0162(5) 0.0175(6) 0.0028(4) 0.0025(4) -0.0044(5)
O12 0.0097(5) 0.0101(5) 0.0093(5) -0.0009(4) 0.0014(4) -0.0001(4)
O13 0.0096(5) 0.0115(5) 0.0147(5) 0.0022(4) -0.0025(4) -0.0010(4)
O14 0.0104(5) 0.0209(6) 0.0216(6) 0.0016(4) 0.0016(4) -0.0060(5)

loop_
_atom_type_symbol
_atom_type_description
_atom_type_scat_dispersion_real
_atom_type_scat_dispersion_imag
_atom_type_scat_source
C C 0.0033 0.0016 'International Tables Vol C Tables 4.2.6.8 and 6.1.1.4'
H H 0.0000 0.0000 'International Tables Vol C Tables 4.2.6.8 and 6.1.1.4'
V V 0.3005 0.5294 'International Tables Vol C Tables 4.2.6.8 and 6.1.1.4'
O O 0.0106 0.0060 'International Tables Vol C Tables 4.2.6.8 and 6.1.1.4'
N N 0.0061 0.0033 'International Tables Vol C Tables 4.2.6.8 and 6.1.1.4'

loop_
_geom_angle_atom_site_label_1
_geom_angle_atom_site_label_2
_geom_angle_atom_site_label_3
_geom_angle_site_symmetry_1
_geom_angle_site_symmetry_3
_geom_angle
C2 N1 H1A . . 109.5
C2 N1 H1B . . 109.5
H1A N1 H1B . . 109.5
C2 N1 H1C . . 109.5
H1A N1 H1C . . 109.5
H1B N1 H1C . . 109.5
N1 C2 C3 . . 110.30(13)
N1 C2 H2A . . 109.6
C3 C2 H2A . . 109.6
N1 C2 H2B . . 109.6
C3 C2 H2B . . 109.6
H2A C2 H2B . . 108.1
C2 C3 C4 . . 113.14(14)
C2 C3 H3A . . 109.0
C4 C3 H3A . . 109.0
C2 C3 H3B . . 109.0
C4 C3 H3B . . 109.0
H3A C3 H3B . . 107.8
C5 C4 C3 . . 116.04(14)
C5 C4 H4A . . 108.3
C3 C4 H4A . . 108.3
C5 C4 H4B . . 108.3
C3 C4 H4B . . 108.3
H4A C4 H4B . . 107.4
N6 C5 C4 . . 111.25(13)
N6 C5 H5A . . 109.4
C4 C5 H5A . . 109.4
N6 C5 H5B . . 109.4
C4 C5 H5B . . 109.4
H5A C5 H5B . . 108.0
C5 N6 H6A . . 109.5
C5 N6 H6B . . 109.5
H6A N6 H6B . . 109.5
C5 N6 H6C . . 109.5
H6A N6 H6C . . 109.5
H6B N6 H6C . . 109.5
O3 V1 O5 . . 101.92(6)
O3 V1 O4 . . 103.90(6)
O5 V1 O4 . . 93.76(5)
O3 V1 O1 . . 102.10(6)
O5 V1 O1 . . 154.53(5)
O4 V1 O1 . . 88.61(5)
O3 V1 O2 . 5_666 100.99(6)
O5 V1 O2 . 5_666 85.97(5)
O4 V1 O2 . 5_666 154.60(5)
O1 V1 O2 . 5_666 81.27(5)
O3 V1 O10 . . 174.33(5)
O5 V1 O10 . . 78.36(4)
O4 V1 O10 . . 81.70(4)
O1 V1 O10 . . 76.90(4)
O2 V1 O10 5_666 . 73.35(4)
O3 V1 V4 . 5_666 131.66(5)
O5 V1 V4 . 5_666 81.43(4)
O4 V1 V4 . 5_666 124.16(4)
O1 V1 V4 . 5_666 76.34(3)
O2 V1 V4 5_666 5_666 30.68(3)
O10 V1 V4 . 5_666 42.68(3)
O3 V1 V2 . . 136.69(5)
O5 V1 V2 . . 85.92(4)
O4 V1 V2 . . 32.79(3)
O1 V1 V2 . . 82.42(4)
O2 V1 V2 5_666 . 122.15(3)
O10 V1 V2 . . 48.91(3)
V4 V1 V2 5_666 . 91.500(9)
O3 V1 V3 . . 134.18(5)
O5 V1 V3 . . 32.57(3)
O4 V1 V3 . . 81.60(4)
O1 V1 V3 . . 123.64(3)
O2 V1 V3 5_666 . 84.74(3)
O10 V1 V3 . . 46.82(3)
V4 V1 V3 5_666 . 64.960(8)
V2 V1 V3 . . 60.419(8)
O6 V2 O4 . . 102.65(6)
O6 V2 O13 . 5_666 103.15(6)
O4 V2 O13 . 5_666 92.68(5)
O6 V2 O7 . . 100.52(6)
O4 V2 O7 . . 89.55(5)
O13 V2 O7 5_666 . 155.11(5)
O6 V2 O9 . . 102.50(6)
O4 V2 O9 . . 154.59(5)
O13 V2 O9 5_666 . 85.12(5)
O7 V2 O9 . . 82.35(5)
O6 V2 O10 . . 175.66(6)
O4 V2 O10 . . 81.16(4)
O13 V2 O10 5_666 . 78.58(4)
O7 V2 O10 . . 77.29(4)
O9 V2 O10 . . 73.58(4)
O6 V2 V4 . . 133.15(5)
O4 V2 V4 . . 123.92(4)
O13 V2 V4 5_666 . 81.24(4)
O7 V2 V4 . . 76.99(3)
O9 V2 V4 . . 30.72(3)
O10 V2 V4 . . 42.87(3)
O6 V2 V1 . . 135.03(5)
O4 V2 V1 . . 32.45(3)
O13 V2 V1 5_666 . 86.48(4)
O7 V2 V1 . . 82.19(3)
O9 V2 V1 . . 122.20(3)
O10 V2 V1 . . 48.72(3)
V4 V2 V1 . . 91.486(9)
O6 V2 V5 . 5_666 135.09(5)
O4 V2 V5 . 5_666 80.35(4)
O13 V2 V5 5_666 5_666 32.47(3)
O7 V2 V5 . 5_666 124.38(3)
O9 V2 V5 . 5_666 84.46(3)
O10 V2 V5 . 5_666 47.19(3)
V4 V2 V5 . 5_666 65.149(8)
V1 V2 V5 . 5_666 60.756(8)
O6 V2 V3 . . 131.31(5)
O4 V2 V3 . . 81.29(4)
O13 V2 V3 5_666 . 125.33(4)
O7 V2 V3 . . 30.86(3)
O9 V2 V3 . . 79.45(3)
O10 V2 V3 . . 46.76(3)
V4 V2 V3 . . 59.694(8)
V1 V2 V3 . . 60.334(8)
V5 V2 V3 5_666 . 93.595(9)
O11 V3 O7 . . 106.02(6)
O11 V3 O5 . . 101.49(6)
O7 V3 O5 . . 95.90(5)
O11 V3 O12 . . 101.17(6)
O7 V3 O12 . . 94.48(5)
O5 V3 O12 . . 151.34(5)
O11 V3 O8 . . 97.70(5)
O7 V3 O8 . . 155.43(5)
O5 V3 O8 . . 85.43(5)
O12 V3 O8 . . 74.34(4)
O11 V3 O10 . . 171.36(5)
O7 V3 O10 . . 82.44(5)
O5 V3 O10 . . 79.03(4)
O12 V3 O10 . . 75.97(4)
O8 V3 O10 . . 73.71(4)
O11 V3 V4 . . 135.95(5)
O7 V3 V4 . . 78.99(4)
O5 V3 V4 . . 121.82(4)
O12 V3 V4 . . 35.35(3)
O8 V3 V4 . . 79.52(3)
O10 V3 V4 . . 42.79(3)
O11 V3 V1 . . 133.12(5)
O7 V3 V1 . . 83.81(4)
O5 V3 V1 . . 31.74(3)
O12 V3 V1 . . 124.09(3)
O8 V3 V1 . . 84.68(3)
O10 V3 V1 . . 48.32(3)
V4 V3 V1 . . 90.704(9)
O11 V3 V2 . . 140.13(5)
O7 V3 V2 . . 34.35(4)
O5 V3 V2 . . 84.15(3)
O12 V3 V2 . . 89.60(3)
O8 V3 V2 . . 122.16(3)
O10 V3 V2 . . 48.45(3)
V4 V3 V2 . . 59.470(8)
V1 V3 V2 . . 59.247(8)
O2 V4 O9 . . 106.65(5)
O2 V4 O12 . . 100.41(5)
O9 V4 O12 . . 100.76(5)
O2 V4 O8 . 5_666 93.49(5)
O9 V4 O8 . 5_666 93.37(5)
O12 V4 O8 . 5_666 156.33(5)
O2 V4 O10 . 5_666 87.66(5)
O9 V4 O10 . 5_666 164.19(5)
O12 V4 O10 . 5_666 82.74(4)
O8 V4 O10 5_666 5_666 78.76(4)
O2 V4 O10 . . 164.45(5)
O9 V4 O10 . . 87.54(5)
O12 V4 O10 . . 82.68(4)
O8 V4 O10 5_666 . 79.04(4)
O10 V4 O10 5_666 . 77.56(5)
O2 V4 V2 . . 144.44(4)
O9 V4 V2 . . 38.00(4)
O12 V4 V2 . . 92.65(3)
O8 V4 V2 5_666 . 86.86(3)
O10 V4 V2 5_666 . 127.00(3)
O10 V4 V2 . . 49.57(3)
O2 V4 V1 . 5_666 38.31(4)
O9 V4 V1 . 5_666 144.65(4)
O12 V4 V1 . 5_666 92.76(3)
O8 V4 V1 5_666 5_666 86.33(3)
O10 V4 V1 5_666 5_666 49.35(3)
O10 V4 V1 . 5_666 126.78(3)
V2 V4 V1 . 5_666 172.893(11)
O2 V4 V3 . . 137.73(4)
O9 V4 V3 . . 85.50(4)
O12 V4 V3 . . 37.39(3)
O8 V4 V3 5_666 . 126.76(3)
O10 V4 V3 5_666 . 88.29(3)
O10 V4 V3 . . 47.72(3)
V2 V4 V3 . . 60.836(8)
V1 V4 V3 5_666 . 122.422(10)
O2 V4 V5 . . 85.39(4)
O9 V4 V5 . . 138.53(4)
O12 V4 V5 . . 37.81(3)
O8 V4 V5 5_666 . 126.05(3)
O10 V4 V5 5_666 . 47.29(3)
O10 V4 V5 . . 88.05(3)
V2 V4 V5 . . 122.541(10)
V1 V4 V5 5_666 . 60.674(8)
V3 V4 V5 . . 61.832(8)
O14 V5 O1 . 5_666 106.14(6)
O14 V5 O13 . . 102.75(6)
O1 V5 O13 5_666 . 98.01(5)
O14 V5 O12 . . 99.47(6)
O1 V5 O12 5_666 . 92.58(5)
O13 V5 O12 . . 151.56(5)
O14 V5 O8 . . 97.83(5)
O1 V5 O8 5_666 . 154.02(5)
O13 V5 O8 . . 86.11(5)
O12 V5 O8 . . 73.41(4)
O14 V5 O10 . 5_666 171.00(5)
O1 V5 O10 5_666 5_666 81.54(4)
O13 V5 O10 . 5_666 80.40(4)
O12 V5 O10 . 5_666 75.15(4)
O8 V5 O10 . 5_666 73.83(4)
O14 V5 V2 . 5_666 135.30(5)
O1 V5 V2 5_666 5_666 84.51(4)
O13 V5 V2 . 5_666 32.70(3)
O12 V5 V2 . 5_666 123.76(3)
O8 V5 V2 . 5_666 85.45(3)
O10 V5 V2 5_666 5_666 48.81(3)
O14 V5 V4 . . 133.89(5)
O1 V5 V4 5_666 . 77.46(4)
O13 V5 V4 . . 122.58(4)
O12 V5 V4 . . 35.04(3)
O8 V5 V4 . . 78.74(3)
O10 V5 V4 5_666 . 42.18(3)
V2 V5 V4 5_666 . 90.612(9)
V5 O1 V1 5_666 . 115.31(6)
V4 O2 V1 . 5_666 111.01(6)
V1 O4 V2 . . 114.76(6)
V1 O5 V3 . . 115.69(6)
V3 O7 V2 . . 114.79(6)
V4 O8 V3 5_666 . 106.47(5)
V4 O8 V5 5_666 . 105.94(5)
V3 O8 V5 . . 98.40(5)
V4 O8 H8 5_666 . 114.0(17)
V3 O8 H8 . . 114.0(17)
V5 O8 H8 . . 116.4(17)
V4 O9 V2 . . 111.28(6)
V4 O10 V4 5_666 . 102.44(5)
V4 O10 V3 5_666 . 99.06(4)
V4 O10 V3 . . 89.49(4)
V4 O10 V5 5_666 5_666 90.52(4)
V4 O10 V5 . 5_666 98.66(4)
V3 O10 V5 . 5_666 165.84(5)
V4 O10 V1 5_666 . 87.96(4)
V4 O10 V1 . . 168.85(5)
V3 O10 V1 . . 84.86(4)
V5 O10 V1 5_666 . 85.08(4)
V4 O10 V2 5_666 . 169.25(5)
V4 O10 V2 . . 87.57(4)
V3 O10 V2 . . 84.79(4)
V5 O10 V2 5_666 . 84.00(4)
V1 O10 V2 . . 82.37(3)
V4 O12 V3 . . 107.26(5)
V4 O12 V5 . . 107.16(5)
V3 O12 V5 . . 107.09(5)
V5 O13 V2 . 5_666 114.82(6)

loop_
_geom_bond_atom_site_label_1
_geom_bond_atom_site_label_2
_geom_bond_site_symmetry_2
_geom_bond_distance
_geom_bond_publ_flag
O8 V3 . 2.0956(11) yes
O8 V4 5_666 2.0562(11) yes
O8 V5 . 2.1072(11) yes
O12 V3 . 1.9607(11) yes
O12 V4 . 1.8679(11) yes
O12 V5 . 1.9946(11) yes
N1 C2 . 1.493(2) ?
N1 H1A . 0.9100 ?
N1 H1B . 0.9100 ?
N1 H1C . 0.9100 ?
C2 C3 . 1.520(2) ?
C2 H2A . 0.9900 ?
C2 H2B . 0.9900 ?
C3 C4 . 1.530(2) ?
C3 H3A . 0.9900 ?
C3 H3B . 0.9900 ?
C4 C5 . 1.520(2) ?
C4 H4A . 0.9900 ?
C4 H4B . 0.9900 ?
C5 N6 . 1.496(2) ?
C5 H5A . 0.9900 ?
C5 H5B . 0.9900 ?
N6 H6A . 0.9100 ?
N6 H6B . 0.9100 ?
N6 H6C . 0.9100 ?
V1 O3 . 1.6088(12) ?
V1 O5 . 1.8189(11) ?
V1 O4 . 1.8209(11) ?
V1 O1 . 1.9326(11) ?
V1 O2 5_666 2.0437(11) ?
V1 O10 . 2.3365(11) ?
V1 V4 5_666 3.0775(4) ?
V1 V2 . 3.0817(4) ?
V1 V3 . 3.1159(4) ?
V2 O6 . 1.5897(12) ?
V2 O4 . 1.8379(11) ?
V2 O13 5_666 1.8438(11) ?
V2 O7 . 1.9384(11) ?
V2 O9 . 2.0322(11) ?
V2 O10 . 2.3435(11) ?
V2 V4 . 3.0761(4) ?
V2 V5 5_666 3.0973(4) ?
V2 V3 . 3.1185(4) ?
V3 O11 . 1.6062(12) ?
V3 O7 . 1.7619(11) ?
V3 O5 . 1.8615(11) ?
V3 O10 . 2.2812(11) ?
V3 V4 . 3.0832(4) ?
V4 O2 . 1.6819(11) ?
V4 O9 . 1.6866(11) ?
V4 O10 5_666 2.0877(11) ?
V4 O10 . 2.0947(11) ?
V4 V1 5_666 3.0775(4) ?
V4 V5 . 3.1089(4) ?
V5 O14 . 1.6050(12) ?
V5 O1 5_666 1.7645(12) ?
V5 O13 . 1.8323(12) ?
V5 O10 5_666 2.2846(11) ?
V5 V2 5_666 3.0973(4) ?
O1 V5 5_666 1.7645(11) ?
O2 V1 5_666 2.0437(11) ?
O8 V4 5_666 2.0562(11) ?
O8 H8 . 0.82(3) ?
O10 V4 5_666 2.0877(11) ?
O10 V5 5_666 2.2846(11) ?
O13 V2 5_666 1.8438(11) ?

loop_
_geom_hbond_atom_site_label_D
_geom_hbond_atom_site_label_H
_geom_hbond_atom_site_label_A
_geom_hbond_site_symmetry_A
_geom_hbond_distance_DH
_geom_hbond_distance_HA
_geom_hbond_distance_DA
_geom_hbond_angle_DHA
_geom_hbond_publ_flag
O8 H8 O3 3_556 0.82(3) 1.86(3) 2.6844(16) 175(3) yes
N1 H1A O11 6_556 0.91 2.25 3.0655(18) 148.3 yes
N1 H1A O14 6_556 0.91 2.35 2.9531(18) 123.3 yes
N1 H1B O4 6_656 0.91 2.00 2.8471(18) 153.4 yes
N1 H1C O7 . 0.91 1.89 2.7829(17) 168.0 yes
N6 H6A O5 . 0.91 1.91 2.8158(17) 171.1 yes
N6 H6B O1 3_556 0.91 1.86 2.7567(17) 170.1 yes
N6 H6C O13 3_456 0.91 1.95 2.8074(17) 155.7 yes
C2 H2B O2 4_645 0.99 2.41 3.334(2) 155.1 yes
C3 H3A O11 6_556 0.99 2.45 3.3007(19) 143.4 yes
C3 H3B O5 . 0.99 2.48 3.407(2) 156.5 yes
C4 H4A O6 7_655 0.99 2.57 3.068(2) 110.9 yes
C4 H4B O9 4_645 0.99 2.51 3.274(2) 133.3 yes
